data_7060624
loop_
_publ_author_name
'Braun, Vanessa'
'Wurzenberger, Maximilian H. H.'
'Weippert, Valentin'
'Stierstorfer, J\"org'

_publ_section_title
;
 Tailoring the properties of 3d transition metal complexes with different
 N-cycloalkyl-substituted tetrazoles
;
_journal_issue 25
_journal_name_full 'New Journal of Chemistry'
_journal_page_first 11042
_journal_page_last 11050
_journal_paper_doi 10.1039/D1NJ01675J
_journal_volume 45
_journal_year 2021
_chemical_formula_moiety '	C24 H36 Fe N24, 2(Cl O4)'
_chemical_formula_sum 'C24 H36 Cl2 Fe N24 O8'
_chemical_formula_weight 915.52
_chemical_name_common 'hexakis(1-cyclopropyl)iron(II) perchlorate'
_chemical_name_systematic 'hexakis(1-cyclopropyl)iron(II) perchlorate'
_space_group_IT_number 148
_space_group_name_Hall '-R 3'
_space_group_name_H-M_alt 'R -3 :H'
_symmetry_cell_setting trigonal
_symmetry_Int_Tables_number 148
_symmetry_space_group_name_Hall '-R 3'
_symmetry_space_group_name_H-M 'R -3 :H'
_atom_sites_solution_hydrogens difmap
_atom_sites_solution_primary difmap
_audit_creation_date 2020-06-04
_audit_creation_method SHELXL-2018/3
_audit_update_record
;
2021-02-04 deposited with the CCDC.	2021-04-28 downloaded from the CCDC.
;
_cell_angle_alpha 90
_cell_angle_beta 90
_cell_angle_gamma 120
_cell_formula_units_Z 3
_cell_length_a 10.7309(7)
_cell_length_b 10.7309(7)
_cell_length_c 29.207(2)
_cell_measurement_reflns_used 1967
_cell_measurement_temperature 107(2)
_cell_measurement_theta_max 28.4180
_cell_measurement_theta_min 2.3010
_cell_volume 2912.7(3)
_computing_cell_refinement 'CrysAlisPro 1.171.40.81a (Rigaku OD, 2020)'
_computing_data_collection 'CrysAlisPro 1.171.40.81a (Rigaku OD, 2020)'
_computing_data_reduction 'CrysAlisPro 1.171.40.81a (Rigaku OD, 2020)'
_computing_molecular_graphics 'Diamond 2.1c, Crystal Impact GbR'
_computing_publication_material 'Encifer 1.5.1, CCDC 2014'
_computing_structure_refinement 'SHELXL-2018/3 (Sheldrick, 2018)'
_computing_structure_solution SIR-92
_diffrn_ambient_temperature 107(2)
_diffrn_detector 'CCD plate'
_diffrn_detector_area_resol_mean 15.9809
_diffrn_detector_type Sapphire3
_diffrn_measured_fraction_theta_full 0.999
_diffrn_measured_fraction_theta_max 0.999
_diffrn_measurement_details
;
List of Runs (angles in degrees, time in seconds):

  # Type    Start    End  Width  t~exp~   \w     \q     \k     \f   Frames
#--------------------------------------------------------------------------
  1  \w    -53.00  39.00   1.00   25.00    --  -20.37  77.00 150.00   92
  2  \w     -2.00  89.00   1.00   25.00    --   21.23  57.00  60.00   91
  3  \w     -9.00  25.00   1.00   25.00    --   21.23  77.00 -90.00   34
  4  \w    -49.00  45.00   1.00   25.00    --   21.23 -57.00 -90.00   94
;
_diffrn_measurement_device 'four-circle diffractometer'
_diffrn_measurement_device_type 'Xcalibur, Sapphire3'
_diffrn_measurement_method '\w scans'
_diffrn_orient_matrix_UB_11 -0.0425468000
_diffrn_orient_matrix_UB_12 -0.0299954000
_diffrn_orient_matrix_UB_13 -0.0199042000
_diffrn_orient_matrix_UB_21 0.0444685000
_diffrn_orient_matrix_UB_22 -0.0283819000
_diffrn_orient_matrix_UB_23 -0.0066094000
_diffrn_orient_matrix_UB_31 -0.0451872000
_diffrn_orient_matrix_UB_32 -0.0642234000
_diffrn_orient_matrix_UB_33 0.0122100000
_diffrn_radiation_monochromator graphite
_diffrn_radiation_probe x-ray
_diffrn_radiation_type MoK\a
_diffrn_radiation_wavelength 0.71073
_diffrn_reflns_av_R_equivalents 0.0305
_diffrn_reflns_av_sigmaI/netI 0.0414
_diffrn_reflns_av_unetI/netI 0.0278
_diffrn_reflns_Laue_measured_fraction_full 0.999
_diffrn_reflns_Laue_measured_fraction_max 0.999
_diffrn_reflns_limit_h_max 12
_diffrn_reflns_limit_h_min -13
_diffrn_reflns_limit_k_max 13
_diffrn_reflns_limit_k_min -13
_diffrn_reflns_limit_l_max 36
_diffrn_reflns_limit_l_min -36
_diffrn_reflns_number 5417
_diffrn_reflns_point_group_measured_fraction_full 0.999
_diffrn_reflns_point_group_measured_fraction_max 0.999
_diffrn_reflns_theta_full 25.242
_diffrn_reflns_theta_max 26.370
_diffrn_reflns_theta_min 2.300
_diffrn_source 'fine-focus sealed X-ray tube'
_exptl_absorpt_coefficient_mu 0.605
_exptl_absorpt_correction_T_max 1.00000
_exptl_absorpt_correction_T_min 0.89928
_exptl_absorpt_correction_type multi-scan
_exptl_absorpt_process_details
;
CrysAlisPro 1.171.40.81a (Rigaku Oxford Diffraction, 2020)
Empirical absorption correction using spherical harmonics,
implemented in SCALE3 ABSPACK scaling algorithm.
;
_exptl_crystal_colour violet
_exptl_crystal_density_diffrn 1.566
_exptl_crystal_description block
_exptl_crystal_F_000 1416
_exptl_crystal_size_max 0.224
_exptl_crystal_size_mid 0.199
_exptl_crystal_size_min 0.152
_refine_diff_density_max 0.337
_refine_diff_density_min -0.319
_refine_diff_density_rms 0.051
_refine_ls_extinction_method none
_refine_ls_goodness_of_fit_ref 1.055
_refine_ls_hydrogen_treatment refall
_refine_ls_matrix_type full
_refine_ls_number_parameters 114
_refine_ls_number_reflns 1341
_refine_ls_number_restraints 0
_refine_ls_restrained_S_all 1.055
_refine_ls_R_factor_all 0.0367
_refine_ls_R_factor_gt 0.0298
_refine_ls_shift/su_max 0.001
_refine_ls_shift/su_mean 0.000
_refine_ls_structure_factor_coef Fsqd
_refine_ls_weighting_details 'w=1/[\s^2^(Fo^2^)+(0.0302P)^2^+4.2453P] where P=(Fo^2^+2Fc^2^)/3'
_refine_ls_weighting_scheme calc
_refine_ls_wR_factor_gt 0.0680
_refine_ls_wR_factor_ref 0.0713
_reflns_Friedel_coverage 0.000
_reflns_number_gt 1169
_reflns_number_total 1341
_reflns_threshold_expression 'I > 2\s(I)'
_cod_data_source_file d1nj01675j2.cif
_cod_data_source_block px215
_cod_depositor_comments 'Adding full bibliography for 7060620--7060640.cif.'
_cod_original_cell_volume 2912.7(4)
_cod_original_sg_symbol_H-M 'R -3'
_cod_database_code 7060624
_shelx_space_group_comment
;
The symmetry employed for this shelxl refinement is uniquely defined
by the following loop, which should always be used as a source of
symmetry information in preference to the above space-group names.
They are only intended as comments.
;
_shelx_estimated_absorpt_t_min 0.876
_shelx_estimated_absorpt_t_max 0.914

loop_
_space_group_symop_operation_xyz
'x, y, z'
'-y, x-y, z'
'-x+y, -x, z'
'x+2/3, y+1/3, z+1/3'
'-y+2/3, x-y+1/3, z+1/3'
'-x+y+2/3, -x+1/3, z+1/3'
'x+1/3, y+2/3, z+2/3'
'-y+1/3, x-y+2/3, z+2/3'
'-x+y+1/3, -x+2/3, z+2/3'
'-x, -y, -z'
'y, -x+y, -z'
'x-y, x, -z'
'-x+2/3, -y+1/3, -z+1/3'
'y+2/3, -x+y+1/3, -z+1/3'
'x-y+2/3, x+1/3, -z+1/3'
'-x+1/3, -y+2/3, -z+2/3'
'y+1/3, -x+y+2/3, -z+2/3'
'x-y+1/3, x+2/3, -z+2/3'

loop_
_atom_site_label
_atom_site_type_symbol
_atom_site_fract_x
_atom_site_fract_y
_atom_site_fract_z
_atom_site_U_iso_or_equiv
_atom_site_adp_type
_atom_site_occupancy
_atom_site_site_symmetry_order
_atom_site_calc_flag
_atom_site_refinement_flags_posn
_atom_site_refinement_flags_adp
_atom_site_refinement_flags_occupancy
_atom_site_disorder_assembly
_atom_site_disorder_group
Fe1 Fe 1.000000 1.000000 0.500000 0.01151(16) Uani 1 6 d S T P . .
Cl1 Cl 0.333333 0.666667 0.51199(2) 0.01787(18) Uani 1 3 d S T P . .
N1 N 0.82550(14) 0.89057(15) 0.46043(4) 0.0146(3) Uani 1 1 d . . . . .
O1 O 0.28756(16) 0.52447(14) 0.49491(5) 0.0319(4) Uani 1 1 d . . . . .
N4 N 0.64715(15) 0.73149(15) 0.42116(5) 0.0155(3) Uani 1 1 d . . . . .
N2 N 0.77920(16) 0.95699(16) 0.43063(5) 0.0204(3) Uani 1 1 d . . . . .
O2 O 0.333333 0.666667 0.56067(8) 0.0412(7) Uani 1 3 d S T P . .
N3 N 0.67156(16) 0.86194(16) 0.40719(5) 0.0214(3) Uani 1 1 d . . . . .
C1 C 0.74125(17) 0.75107(18) 0.45390(6) 0.0154(3) Uani 1 1 d . . . . .
C2 C 0.52388(19) 0.59922(18) 0.40517(6) 0.0182(4) Uani 1 1 d . . . . .
C3 C 0.4986(2) 0.5804(2) 0.35486(6) 0.0243(4) Uani 1 1 d . . . . .
C4 C 0.5497(2) 0.4932(2) 0.38024(7) 0.0244(4) Uani 1 1 d . . . . .
H1 H 0.748(2) 0.678(2) 0.4677(7) 0.021(5) Uiso 1 1 d . . . . .
H2 H 0.449(2) 0.569(2) 0.4237(7) 0.021(5) Uiso 1 1 d . . . . .
H3A H 0.401(2) 0.536(2) 0.3448(7) 0.027(5) Uiso 1 1 d . . . . .
H4A H 0.484(2) 0.392(2) 0.3862(7) 0.030(6) Uiso 1 1 d . . . . .
H4B H 0.645(2) 0.517(2) 0.3757(6) 0.020(5) Uiso 1 1 d . . . . .
H3B H 0.565(2) 0.656(2) 0.3360(7) 0.028(5) Uiso 1 1 d . . . . .

loop_
_atom_site_aniso_label
_atom_site_aniso_U_11
_atom_site_aniso_U_22
_atom_site_aniso_U_33
_atom_site_aniso_U_23
_atom_site_aniso_U_13
_atom_site_aniso_U_12
Fe1 0.0111(2) 0.0111(2) 0.0123(3) 0.000 0.000 0.00556(10)
Cl1 0.0187(2) 0.0187(2) 0.0163(3) 0.000 0.000 0.00933(12)
N1 0.0148(7) 0.0162(7) 0.0151(7) 0.0016(6) 0.0023(6) 0.0095(6)
O1 0.0408(9) 0.0178(7) 0.0349(8) -0.0021(6) -0.0042(6) 0.0129(6)
N4 0.0143(7) 0.0156(7) 0.0156(7) 0.0012(6) 0.0009(6) 0.0068(6)
N2 0.0193(8) 0.0181(8) 0.0231(8) 0.0015(6) -0.0058(6) 0.0088(6)
O2 0.0545(11) 0.0545(11) 0.0145(12) 0.000 0.000 0.0272(5)
N3 0.0194(8) 0.0167(7) 0.0251(8) 0.0029(6) -0.0046(6) 0.0069(6)
C1 0.0145(8) 0.0158(8) 0.0167(8) 0.0014(7) 0.0002(7) 0.0080(7)
C2 0.0134(8) 0.0176(9) 0.0181(9) -0.0009(7) 0.0000(7) 0.0037(7)
C3 0.0235(10) 0.0239(10) 0.0191(9) -0.0008(8) -0.0032(8) 0.0070(8)
C4 0.0220(10) 0.0203(10) 0.0291(10) -0.0048(8) -0.0033(8) 0.0093(8)

loop_
_atom_type_symbol
_atom_type_description
_atom_type_scat_dispersion_real
_atom_type_scat_dispersion_imag
_atom_type_scat_source
C C 0.0033 0.0016 'International Tables Vol C Tables 4.2.6.8 and 6.1.1.4'
H H 0.0000 0.0000 'International Tables Vol C Tables 4.2.6.8 and 6.1.1.4'
Cl Cl 0.1484 0.1585 'International Tables Vol C Tables 4.2.6.8 and 6.1.1.4'
Fe Fe 0.3463 0.8444 'International Tables Vol C Tables 4.2.6.8 and 6.1.1.4'
N N 0.0061 0.0033 'International Tables Vol C Tables 4.2.6.8 and 6.1.1.4'
O O 0.0106 0.0060 'International Tables Vol C Tables 4.2.6.8 and 6.1.1.4'

loop_
_geom_angle_atom_site_label_1
_geom_angle_atom_site_label_2
_geom_angle_atom_site_label_3
_geom_angle
_geom_angle_site_symmetry_1
_geom_angle_site_symmetry_3
_geom_angle_publ_flag
N1 Fe1 N1 180.0 12_656 3_675 ?
N1 Fe1 N1 90.11(5) 12_656 10_776 ?
N1 Fe1 N1 89.89(5) 3_675 10_776 ?
N1 Fe1 N1 89.89(5) 12_656 . ?
N1 Fe1 N1 90.11(5) 3_675 . ?
N1 Fe1 N1 180.0 10_776 . ?
N1 Fe1 N1 90.11(5) 12_656 11_566 ?
N1 Fe1 N1 89.89(5) 3_675 11_566 ?
N1 Fe1 N1 90.11(5) 10_776 11_566 ?
N1 Fe1 N1 89.89(5) . 11_566 ?
N1 Fe1 N1 89.89(5) 12_656 2_765 ?
N1 Fe1 N1 90.11(5) 3_675 2_765 ?
N1 Fe1 N1 89.89(5) 10_776 2_765 ?
N1 Fe1 N1 90.11(5) . 2_765 ?
N1 Fe1 N1 180.00(6) 11_566 2_765 ?
O2 Cl1 O1 110.28(6) . 3_565 ?
O2 Cl1 O1 110.28(6) . 2_665 ?
O1 Cl1 O1 108.65(6) 3_565 2_665 ?
O2 Cl1 O1 110.28(6) . . ?
O1 Cl1 O1 108.65(6) 3_565 . ?
O1 Cl1 O1 108.65(6) 2_665 . ?
C1 N1 N2 106.15(13) . . ?
C1 N1 Fe1 131.07(11) . . ?
N2 N1 Fe1 122.57(11) . . ?
C1 N4 N3 108.36(14) . . ?
C1 N4 C2 129.44(15) . . ?
N3 N4 C2 121.72(13) . . ?
N3 N2 N1 109.93(14) . . ?
N2 N3 N4 106.97(13) . . ?
N1 C1 N4 108.58(15) . . ?
N1 C1 H1 127.3(12) . . ?
N4 C1 H1 124.0(13) . . ?
N4 C2 C4 118.57(16) . . ?
N4 C2 C3 117.73(15) . . ?
C4 C2 C3 60.32(13) . . ?
N4 C2 H2 112.0(13) . . ?
C4 C2 H2 120.4(13) . . ?
C3 C2 H2 118.8(13) . . ?
C2 C3 C4 59.83(12) . . ?
C2 C3 H3A 116.9(12) . . ?
C4 C3 H3A 119.5(13) . . ?
C2 C3 H3B 116.9(13) . . ?
C4 C3 H3B 118.0(13) . . ?
H3A C3 H3B 114.7(17) . . ?
C2 C4 C3 59.86(12) . . ?
C2 C4 H4A 117.2(13) . . ?
C3 C4 H4A 120.0(13) . . ?
C2 C4 H4B 117.1(12) . . ?
C3 C4 H4B 116.8(12) . . ?
H4A C4 H4B 114.9(18) . . ?

loop_
_geom_bond_atom_site_label_1
_geom_bond_atom_site_label_2
_geom_bond_distance
_geom_bond_site_symmetry_2
_geom_bond_publ_flag
Fe1 N1 2.0055(14) 12_656 ?
Fe1 N1 2.0055(14) 3_675 ?
Fe1 N1 2.0055(14) 10_776 ?
Fe1 N1 2.0055(14) . ?
Fe1 N1 2.0055(14) 11_566 ?
Fe1 N1 2.0055(14) 2_765 ?
Cl1 O2 1.422(2) . ?
Cl1 O1 1.4383(13) 3_565 ?
Cl1 O1 1.4383(14) 2_665 ?
Cl1 O1 1.4383(13) . ?
N1 C1 1.320(2) . ?
N1 N2 1.3662(19) . ?
N4 C1 1.329(2) . ?
N4 N3 1.352(2) . ?
N4 C2 1.451(2) . ?
N2 N3 1.290(2) . ?
C1 H1 0.92(2) . ?
C2 C4 1.489(3) . ?
C2 C3 1.490(2) . ?
C2 H2 0.89(2) . ?
C3 C4 1.496(3) . ?
C3 H3A 0.95(2) . ?
C3 H3B 0.94(2) . ?
C4 H4A 0.97(2) . ?
C4 H4B 0.93(2) . ?

loop_
_geom_contact_atom_site_label_1
_geom_contact_atom_site_label_2
_geom_contact_distance
_geom_contact_site_symmetry_1
_geom_contact_site_symmetry_2
_geom_contact_publ_flag
? ? ? ? ? ?

loop_
_geom_hbond_atom_site_label_D
_geom_hbond_atom_site_label_H
_geom_hbond_atom_site_label_A
_geom_hbond_distance_DH
_geom_hbond_distance_HA
_geom_hbond_distance_DA
_geom_hbond_angle_DHA
_geom_hbond_site_symmetry_A
? ? ? ? ? ? ? ?

loop_
_geom_torsion_atom_site_label_1
_geom_torsion_atom_site_label_2
_geom_torsion_atom_site_label_3
_geom_torsion_atom_site_label_4
_geom_torsion
_geom_torsion_site_symmetry_1
_geom_torsion_site_symmetry_2
_geom_torsion_site_symmetry_3
_geom_torsion_site_symmetry_4
_geom_torsion_publ_flag
C1 N1 N2 N3 0.14(18) . . . . ?
Fe1 N1 N2 N3 175.43(11) . . . . ?
N1 N2 N3 N4 -0.65(18) . . . . ?
C1 N4 N3 N2 0.93(18) . . . . ?
C2 N4 N3 N2 173.62(15) . . . . ?
N2 N1 C1 N4 0.45(18) . . . . ?
Fe1 N1 C1 N4 -174.29(11) . . . . ?
N3 N4 C1 N1 -0.86(18) . . . . ?
C2 N4 C1 N1 -172.80(15) . . . . ?
C1 N4 C2 C4 -68.5(2) . . . . ?
N3 N4 C2 C4 120.45(18) . . . . ?
C1 N4 C2 C3 -138.00(18) . . . . ?
N3 N4 C2 C3 51.0(2) . . . . ?
N4 C2 C3 C4 108.80(18) . . . . ?
N4 C2 C4 C3 -107.42(18) . . . . ?
